data_4111314
loop_
_publ_author_name
'Venukrishnan Komanduri'
'Michael J. Krische'

_publ_section_title
;
 Enantioselective Reductive Coupling of 1,3-Enynes to Heterocyclic
 Aromatic Aldehydes and Ketones via Rhodium-Catalyzed Asymmetric
 Hydrogenation: Mechanistic Insight into the Role of Br\/onsted Acid
 Additives
;
_journal_name_full 'Journal of the American Chemical Society'
_journal_page_first 16448
_journal_page_last 16449
_journal_paper_doi 10.1021/ja0673027
_journal_volume 128
_journal_year 2006
_chemical_absolute_configuration syn
_chemical_formula_sum 'C27 H26 N2 O4'
_chemical_formula_weight 442.50
_chemical_name_systematic
; 
 ? 
;
_space_group_IT_number 4
_symmetry_cell_setting monoclinic
_symmetry_space_group_name_Hall 'P 2yb'
_symmetry_space_group_name_H-M 'P 1 21 1'
_atom_sites_solution_hydrogens geom
_atom_sites_solution_primary direct
_atom_sites_solution_secondary difmap
_audit_creation_method SHELXL-97
_cell_angle_alpha 90.00
_cell_angle_beta 90.784(2)
_cell_angle_gamma 90.00
_cell_formula_units_Z 4
_cell_length_a 15.6756(5)
_cell_length_b 6.9546(3)
_cell_length_c 21.4312(9)
_cell_measurement_reflns_used 5147
_cell_measurement_temperature 153(2)
_cell_measurement_theta_max 27.5
_cell_measurement_theta_min 1
_cell_volume 2336.16(16)
_computing_cell_refinement 'Collect software, Nonius B.V. 1998'
_computing_data_collection 'Collect software, Nonius B.V. 1998'
_computing_data_reduction
;
DENZO and Scalepack (Otwinoski and Minor, 1997)
;
_computing_molecular_graphics 'XP SHELXTL/PC, Siemens Analytical'
_computing_structure_refinement 'XL SHELXTL/PC, Siemens Analytical'
_computing_structure_solution
;

SIR97 - Altomare A., Burla M.C., Camalli M., Cascarano G.L., Giacovazzo C., 
Guagliardi A., Moliterni A.G.G., Polidori G.,Spagna R.
;
_diffrn_ambient_temperature 153(2)
_diffrn_measured_fraction_theta_full 0.993
_diffrn_measured_fraction_theta_max 0.993
_diffrn_measurement_device_type 'Nonius Kappa CCD'
_diffrn_measurement_method \w-scans
_diffrn_radiation_monochromator graphite
_diffrn_radiation_source 'fine-focus sealed tube'
_diffrn_radiation_type MoK\a
_diffrn_radiation_wavelength 0.71073
_diffrn_reflns_av_R_equivalents 0.0330
_diffrn_reflns_av_sigmaI/netI 0.0459
_diffrn_reflns_limit_h_max 20
_diffrn_reflns_limit_h_min -20
_diffrn_reflns_limit_k_max 8
_diffrn_reflns_limit_k_min -9
_diffrn_reflns_limit_l_max 27
_diffrn_reflns_limit_l_min -27
_diffrn_reflns_number 9634
_diffrn_reflns_theta_full 27.50
_diffrn_reflns_theta_max 27.50
_diffrn_reflns_theta_min 2.29
_exptl_absorpt_coefficient_mu 0.085
_exptl_absorpt_correction_type none
_exptl_crystal_colour colorless
_exptl_crystal_density_diffrn 1.258
_exptl_crystal_description prisms
_exptl_crystal_F_000 936
_exptl_crystal_size_max 0.28
_exptl_crystal_size_mid 0.28
_exptl_crystal_size_min 0.25
_refine_diff_density_max 0.238
_refine_diff_density_min -0.222
_refine_diff_density_rms 0.042
_refine_ls_abs_structure_details 'Flack H D (1983), Acta Cryst. A39, 876-881'
_refine_ls_extinction_coef 0.0200(17)
_refine_ls_extinction_expression Fc^*^=kFc[1+0.001xFc^2^\l^3^/sin(2\q)]^-1/4^
_refine_ls_extinction_method SHELXL
_refine_ls_goodness_of_fit_ref 1.029
_refine_ls_hydrogen_treatment mixed
_refine_ls_matrix_type full
_refine_ls_number_parameters 596
_refine_ls_number_reflns 5754
_refine_ls_number_restraints 1
_refine_ls_restrained_S_all 1.029
_refine_ls_R_factor_all 0.0602
_refine_ls_R_factor_gt 0.0455
_refine_ls_shift/su_max 0.015
_refine_ls_shift/su_mean 0.002
_refine_ls_structure_factor_coef Fsqd
_refine_ls_weighting_details 'calc w=1/[\s^2^(Fo^2^)+(0.0434P)^2^+1.0685P] where P=(Fo^2^+2Fc^2^)/3'
_refine_ls_weighting_scheme calc
_refine_ls_wR_factor_gt 0.1086
_refine_ls_wR_factor_ref 0.1162
_reflns_number_gt 4731
_reflns_number_total 5754
_reflns_threshold_expression >2sigma(I)
_cod_data_source_file ja0673027rom20061011_050422.cif
_cod_data_source_block kv103
_cod_database_code 4111314

loop_
_symmetry_equiv_pos_as_xyz
'x, y, z'
'-x, y+1/2, -z'

loop_
_atom_site_label
_atom_site_type_symbol
_atom_site_fract_x
_atom_site_fract_y
_atom_site_fract_z
_atom_site_U_iso_or_equiv
_atom_site_adp_type
_atom_site_occupancy
_atom_site_symmetry_multiplicity
_atom_site_calc_flag
_atom_site_refinement_flags
O1' O 0.45021(14) 0.2983(3) 0.71850(9) 0.0347(5) Uani 1 1 d .
O2' O 0.51795(13) 0.2408(3) 0.62714(10) 0.0353(5) Uani 1 1 d .
O3' O 0.62080(14) 0.7120(4) 0.64469(11) 0.0472(6) Uani 1 1 d .
O4' O 0.62340(13) 0.6492(4) 0.54224(11) 0.0456(6) Uani 1 1 d .
N1' N 0.46037(15) 0.5331(4) 0.64836(11) 0.0285(5) Uani 1 1 d .
H1'C H 0.4296 0.6017 0.6742 0.034 Uiso 1 1 calc R
N2' N 0.39065(18) -0.1869(4) 0.75233(12) 0.0381(6) Uani 1 1 d .
C1' C 0.7130(3) -0.1505(8) 0.8601(2) 0.0715(13) Uani 1 1 d .
H1'A H 0.7212 -0.2375 0.8266 0.086 Uiso 1 1 calc R
H1'B H 0.7497 -0.1551 0.8958 0.086 Uiso 1 1 calc R
C2' C 0.6499(2) -0.0221(6) 0.85729(18) 0.0498(9) Uani 1 1 d .
H2'A H 0.6428 0.0635 0.8914 0.060 Uiso 1 1 calc R
C3' C 0.5916(2) -0.0075(6) 0.80429(15) 0.0408(8) Uani 1 1 d .
H3'A H 0.6002 -0.0941 0.7707 0.049 Uiso 1 1 calc R
C4' C 0.52676(19) 0.1168(5) 0.79843(13) 0.0322(7) Uani 1 1 d .
C5' C 0.4696(2) 0.1051(5) 0.74062(14) 0.0332(7) Uani 1 1 d .
H5'A H 0.4997 0.0324 0.7072 0.040 Uiso 1 1 calc R
C6' C 0.47991(17) 0.3489(5) 0.66140(13) 0.0270(6) Uani 1 1 d .
C7' C 0.49098(17) 0.6159(5) 0.59109(13) 0.0273(6) Uani 1 1 d .
H7'A H 0.4829 0.5199 0.5568 0.033 Uiso 1 1 calc R
C8' C 0.58561(18) 0.6641(5) 0.59671(15) 0.0329(7) Uani 1 1 d .
C9' C 0.7147(2) 0.6858(7) 0.5419(2) 0.0609(12) Uani 1 1 d .
H9'A H 0.7358 0.6722 0.4993 0.091 Uiso 1 1 calc R
H9'B H 0.7439 0.5933 0.5693 0.091 Uiso 1 1 calc R
H9'C H 0.7259 0.8167 0.5569 0.091 Uiso 1 1 calc R
C10' C 0.50111(19) 0.2551(5) 0.84823(14) 0.0325(7) Uani 1 1 d .
C11' C 0.5096(2) 0.4527(5) 0.84048(16) 0.0451(9) Uani 1 1 d .
H11B H 0.5335 0.5013 0.8032 0.054 Uiso 1 1 calc R
C12' C 0.4839(3) 0.5795(6) 0.88602(19) 0.0555(10) Uani 1 1 d .
H12B H 0.4908 0.7139 0.8801 0.067 Uiso 1 1 calc R
C13' C 0.4477(2) 0.5106(6) 0.94082(16) 0.0461(9) Uani 1 1 d .
H13B H 0.4289 0.5976 0.9719 0.055 Uiso 1 1 calc R
C14' C 0.4395(2) 0.3150(6) 0.94946(16) 0.0426(8) Uani 1 1 d .
H14B H 0.4157 0.2669 0.9869 0.051 Uiso 1 1 calc R
C15' C 0.46597(19) 0.1885(5) 0.90376(15) 0.0366(7) Uani 1 1 d .
H15B H 0.4601 0.0541 0.9103 0.044 Uiso 1 1 calc R
C16' C 0.3871(2) 0.0051(5) 0.75530(13) 0.0311(7) Uani 1 1 d .
C17' C 0.3190(3) -0.2842(6) 0.76691(18) 0.0499(9) Uani 1 1 d .
H17B H 0.3212 -0.4207 0.7661 0.060 Uiso 1 1 calc R
C18' C 0.2429(2) -0.1987(6) 0.78296(16) 0.0457(9) Uani 1 1 d .
H18B H 0.1939 -0.2734 0.7919 0.055 Uiso 1 1 calc R
C19' C 0.2410(2) -0.0011(6) 0.78544(16) 0.0436(8) Uani 1 1 d .
H19B H 0.1902 0.0642 0.7965 0.052 Uiso 1 1 calc R
C20' C 0.3141(2) 0.1016(6) 0.77167(16) 0.0406(8) Uani 1 1 d .
H20B H 0.3138 0.2381 0.7735 0.049 Uiso 1 1 calc R
C21' C 0.44288(18) 0.8011(5) 0.57314(14) 0.0314(6) Uani 1 1 d .
H21C H 0.4473 0.8935 0.6082 0.038 Uiso 1 1 calc R
H21D H 0.4706 0.8599 0.5365 0.038 Uiso 1 1 calc R
C22' C 0.34987(18) 0.7669(5) 0.55778(14) 0.0306(6) Uani 1 1 d .
C23' C 0.3231(2) 0.7139(5) 0.49813(14) 0.0371(7) Uani 1 1 d .
H23B H 0.3640 0.6969 0.4663 0.044 Uiso 1 1 calc R
C24' C 0.2375(2) 0.6855(5) 0.48466(17) 0.0432(8) Uani 1 1 d .
H24B H 0.2197 0.6540 0.4434 0.052 Uiso 1 1 calc R
C25' C 0.1775(2) 0.7030(5) 0.53119(17) 0.0420(8) Uani 1 1 d .
H25B H 0.1188 0.6810 0.5221 0.050 Uiso 1 1 calc R
C26' C 0.2034(2) 0.7521(6) 0.59030(17) 0.0437(8) Uani 1 1 d .
H26B H 0.1625 0.7627 0.6225 0.052 Uiso 1 1 calc R
C27' C 0.28862(19) 0.7863(5) 0.60352(14) 0.0382(8) Uani 1 1 d .
H27B H 0.3055 0.8236 0.6445 0.046 Uiso 1 1 calc R
O1 O 0.92147(12) 0.8313(3) 0.77406(8) 0.0290(5) Uani 1 1 d .
O2 O 1.02016(15) 0.8701(4) 0.85234(10) 0.0428(6) Uani 1 1 d .
O3 O 1.11507(15) 0.4312(4) 0.82373(12) 0.0502(6) Uani 1 1 d .
O4 O 1.13277(15) 0.4469(4) 0.92749(11) 0.0531(7) Uani 1 1 d .
N1 N 0.94977(16) 0.5868(4) 0.83877(11) 0.0313(6) Uani 1 1 d .
H1C H 0.9111 0.5225 0.8171 0.038 Uiso 1 1 calc R
N2 N 0.85589(16) 1.3087(4) 0.74709(11) 0.0329(6) Uani 1 1 d .
C1 C 1.1856(2) 1.3034(6) 0.64606(17) 0.0471(9) Uani 1 1 d .
H1A H 1.1916 1.3828 0.6819 0.057 Uiso 1 1 calc R
H1B H 1.2238 1.3176 0.6123 0.057 Uiso 1 1 calc R
C2 C 1.12388(19) 1.1725(5) 0.64306(15) 0.0366(7) Uani 1 1 d .
H2A H 1.1190 1.0946 0.6068 0.044 Uiso 1 1 calc R
C3 C 1.06392(18) 1.1442(5) 0.69281(14) 0.0304(6) Uani 1 1 d .
H3A H 1.0696 1.2278 0.7277 0.037 Uiso 1 1 calc R
C4 C 1.00100(17) 1.0131(5) 0.69548(13) 0.0278(6) Uani 1 1 d .
C5 C 0.94204(18) 1.0219(4) 0.75096(12) 0.0272(6) Uani 1 1 d .
H5A H 0.9707 1.0966 0.7852 0.033 Uiso 1 1 calc R
C6 C 0.96877(18) 0.7703(5) 0.82405(13) 0.0306(7) Uani 1 1 d .
C7 C 0.99428(19) 0.4976(5) 0.89091(14) 0.0333(7) Uani 1 1 d .
H7A H 0.9941 0.5902 0.9266 0.040 Uiso 1 1 calc R
C8 C 1.0868(2) 0.4550(5) 0.87502(16) 0.0382(8) Uani 1 1 d .
C9 C 1.2245(2) 0.4194(8) 0.9209(2) 0.0641(12) Uani 1 1 d .
H9A H 1.2519 0.4169 0.9622 0.096 Uiso 1 1 calc R
H9B H 1.2482 0.5253 0.8964 0.096 Uiso 1 1 calc R
H9C H 1.2352 0.2973 0.8995 0.096 Uiso 1 1 calc R
C10 C 0.97994(16) 0.8717(4) 0.64529(12) 0.0257(6) Uani 1 1 d .
C11 C 0.98347(19) 0.6738(5) 0.65623(15) 0.0332(7) Uani 1 1 d .
H11A H 1.0022 0.6277 0.6958 0.040 Uiso 1 1 calc R
C12 C 0.9600(2) 0.5442(5) 0.61007(15) 0.0373(7) Uani 1 1 d .
H12A H 0.9627 0.4100 0.6182 0.045 Uiso 1 1 calc R
C13 C 0.93244(19) 0.6095(5) 0.55197(14) 0.0345(7) Uani 1 1 d .
H13A H 0.9154 0.5205 0.5206 0.041 Uiso 1 1 calc R
C14 C 0.92995(19) 0.8041(5) 0.54010(14) 0.0340(7) Uani 1 1 d .
H14A H 0.9124 0.8492 0.5001 0.041 Uiso 1 1 calc R
C15 C 0.95292(18) 0.9345(5) 0.58638(13) 0.0320(7) Uani 1 1 d .
H15A H 0.9502 1.0685 0.5779 0.038 Uiso 1 1 calc R
C16 C 0.85869(18) 1.1199(5) 0.73354(12) 0.0274(6) Uani 1 1 d .
C17 C 0.7854(2) 1.4039(5) 0.72965(14) 0.0378(7) Uani 1 1 d .
H17A H 0.7826 1.5374 0.7388 0.045 Uiso 1 1 calc R
C18 C 0.7168(2) 1.3216(6) 0.69941(15) 0.0394(8) Uani 1 1 d .
H18A H 0.6682 1.3962 0.6882 0.047 Uiso 1 1 calc R
C19 C 0.72012(19) 1.1278(6) 0.68568(15) 0.0372(7) Uani 1 1 d .
H19A H 0.6738 1.0659 0.6649 0.045 Uiso 1 1 calc R
C20 C 0.79261(18) 1.0258(5) 0.70300(13) 0.0325(7) Uani 1 1 d .
H20A H 0.7969 0.8924 0.6940 0.039 Uiso 1 1 calc R
C21 C 0.9487(2) 0.3143(5) 0.91163(14) 0.0367(7) Uani 1 1 d .
H21A H 0.9339 0.2366 0.8743 0.044 Uiso 1 1 calc R
H21B H 0.9882 0.2375 0.9381 0.044 Uiso 1 1 calc R
C22 C 0.8687(2) 0.3541(5) 0.94747(13) 0.0329(7) Uani 1 1 d .
C23 C 0.7886(2) 0.3563(6) 0.91989(18) 0.0511(9) Uani 1 1 d .
H23A H 0.7819 0.3322 0.8765 0.061 Uiso 1 1 calc R
C24 C 0.7174(3) 0.3945(7) 0.9566(2) 0.0704(13) Uani 1 1 d .
H24A H 0.6618 0.3969 0.9385 0.085 Uiso 1 1 calc R
C25 C 0.7292(3) 0.4290(7) 1.0200(2) 0.0725(14) Uani 1 1 d .
H25A H 0.6812 0.4547 1.0453 0.087 Uiso 1 1 calc R
C26 C 0.8081(3) 0.4264(7) 1.0463(2) 0.0679(12) Uani 1 1 d .
H26A H 0.8148 0.4493 1.0898 0.081 Uiso 1 1 calc R
C27 C 0.8775(3) 0.3914(6) 1.01120(15) 0.0464(9) Uani 1 1 d .
H27A H 0.9327 0.3922 1.0301 0.056 Uiso 1 1 calc R

loop_
_atom_site_aniso_label
_atom_site_aniso_U_11
_atom_site_aniso_U_22
_atom_site_aniso_U_33
_atom_site_aniso_U_23
_atom_site_aniso_U_13
_atom_site_aniso_U_12
O1' 0.0507(12) 0.0228(11) 0.0310(10) 0.0057(9) 0.0067(9) 0.0046(10)
O2' 0.0434(11) 0.0269(12) 0.0358(11) 0.0008(10) 0.0077(9) 0.0053(10)
O3' 0.0402(12) 0.0443(15) 0.0567(14) -0.0027(13) -0.0139(11) -0.0023(12)
O4' 0.0317(11) 0.0492(16) 0.0560(14) 0.0006(13) 0.0102(10) -0.0068(11)
N1' 0.0348(12) 0.0224(13) 0.0286(12) 0.0001(11) 0.0064(10) 0.0020(11)
N2' 0.0558(16) 0.0233(14) 0.0355(14) 0.0013(12) 0.0094(12) 0.0006(13)
C1' 0.068(3) 0.069(3) 0.077(3) -0.002(3) -0.013(2) 0.026(3)
C2' 0.0420(18) 0.050(2) 0.058(2) 0.002(2) -0.0032(16) 0.0060(18)
C3' 0.0446(18) 0.0343(19) 0.0436(17) 0.0012(16) 0.0046(14) 0.0000(16)
C4' 0.0384(15) 0.0262(16) 0.0319(15) 0.0045(13) 0.0010(12) -0.0019(14)
C5' 0.0461(17) 0.0218(16) 0.0318(15) 0.0031(13) 0.0022(13) 0.0027(14)
C6' 0.0274(13) 0.0264(16) 0.0271(13) 0.0003(12) -0.0010(11) -0.0026(12)
C7' 0.0289(13) 0.0225(15) 0.0306(14) -0.0004(12) 0.0024(11) -0.0006(12)
C8' 0.0298(14) 0.0232(16) 0.0455(17) 0.0023(14) -0.0012(13) 0.0026(13)
C9' 0.0321(17) 0.052(3) 0.099(3) 0.000(3) 0.0177(19) -0.0087(18)
C10' 0.0338(15) 0.0304(18) 0.0333(15) -0.0005(14) -0.0016(12) -0.0009(14)
C11' 0.068(2) 0.0280(18) 0.0399(18) -0.0009(15) 0.0024(16) -0.0095(18)
C12' 0.081(3) 0.027(2) 0.058(2) -0.0067(18) -0.008(2) -0.004(2)
C13' 0.053(2) 0.043(2) 0.0415(18) -0.0125(17) -0.0073(16) 0.0080(18)
C14' 0.0460(18) 0.046(2) 0.0361(16) -0.0027(17) 0.0015(14) 0.0060(17)
C15' 0.0405(17) 0.0296(18) 0.0397(18) 0.0028(15) 0.0018(14) 0.0010(15)
C16' 0.0455(17) 0.0262(16) 0.0213(13) 0.0019(13) -0.0051(12) 0.0000(14)
C17' 0.068(2) 0.0286(19) 0.054(2) 0.0004(17) 0.0128(19) -0.0073(18)
C18' 0.052(2) 0.046(2) 0.0394(18) 0.0048(18) 0.0007(15) -0.0153(19)
C19' 0.0409(18) 0.044(2) 0.0459(19) 0.0050(18) -0.0021(15) 0.0011(17)
C20' 0.0456(18) 0.0303(18) 0.0456(19) 0.0033(16) -0.0039(15) 0.0048(16)
C21' 0.0329(14) 0.0256(16) 0.0357(15) 0.0034(13) -0.0008(12) -0.0003(13)
C22' 0.0318(14) 0.0212(15) 0.0387(15) 0.0039(13) -0.0006(12) 0.0009(13)
C23' 0.0375(15) 0.0392(19) 0.0346(16) -0.0024(15) 0.0010(13) 0.0013(15)
C24' 0.0442(18) 0.036(2) 0.0489(19) -0.0022(17) -0.0124(15) 0.0014(16)
C25' 0.0307(15) 0.0276(17) 0.067(2) 0.0033(17) -0.0087(15) 0.0025(14)
C26' 0.0350(15) 0.038(2) 0.058(2) 0.0045(18) 0.0090(15) 0.0042(16)
C27' 0.0373(15) 0.042(2) 0.0355(15) -0.0031(15) 0.0011(13) 0.0055(16)
O1 0.0342(10) 0.0248(11) 0.0280(9) 0.0032(9) -0.0033(8) -0.0012(9)
O2 0.0548(13) 0.0297(13) 0.0432(12) 0.0052(11) -0.0193(11) -0.0065(11)
O3 0.0441(12) 0.0526(17) 0.0540(14) -0.0051(13) 0.0051(11) -0.0036(13)
O4 0.0469(13) 0.0556(18) 0.0565(14) 0.0068(14) -0.0164(11) 0.0059(13)
N1 0.0385(13) 0.0247(14) 0.0306(12) 0.0039(11) -0.0061(10) -0.0034(11)
N2 0.0351(13) 0.0291(15) 0.0346(12) -0.0004(12) -0.0017(10) 0.0016(12)
C1 0.0452(18) 0.043(2) 0.0533(19) 0.0060(18) 0.0026(15) -0.0097(17)
C2 0.0372(16) 0.0320(18) 0.0406(17) 0.0008(15) 0.0007(13) -0.0011(15)
C3 0.0315(14) 0.0252(16) 0.0345(15) 0.0012(13) -0.0025(12) 0.0021(13)
C4 0.0291(14) 0.0235(15) 0.0307(14) 0.0015(12) -0.0035(11) 0.0054(12)
C5 0.0333(14) 0.0234(15) 0.0250(13) 0.0010(12) -0.0019(11) 0.0010(13)
C6 0.0342(14) 0.0261(16) 0.0315(14) -0.0005(13) -0.0012(12) 0.0015(13)
C7 0.0409(16) 0.0268(16) 0.0322(15) 0.0025(14) -0.0041(13) -0.0007(14)
C8 0.0427(17) 0.0257(17) 0.0459(18) 0.0050(15) -0.0084(15) -0.0012(15)
C9 0.044(2) 0.060(3) 0.089(3) 0.006(3) -0.017(2) 0.005(2)
C10 0.0230(13) 0.0248(15) 0.0294(13) -0.0012(12) 0.0016(11) -0.0002(12)
C11 0.0363(15) 0.0284(17) 0.0348(16) 0.0008(14) 0.0014(13) 0.0030(14)
C12 0.0434(17) 0.0246(17) 0.0441(17) -0.0034(14) 0.0057(14) 0.0016(14)
C13 0.0319(15) 0.0345(18) 0.0371(16) -0.0093(15) 0.0018(13) -0.0012(14)
C14 0.0355(15) 0.0362(19) 0.0302(14) -0.0025(14) -0.0036(12) -0.0007(15)
C15 0.0322(15) 0.0279(16) 0.0359(15) 0.0014(14) 0.0000(12) 0.0008(13)
C16 0.0319(14) 0.0264(16) 0.0239(13) -0.0004(12) 0.0015(11) 0.0013(13)
C17 0.0421(17) 0.0275(17) 0.0439(17) 0.0004(15) -0.0014(14) 0.0065(15)
C18 0.0354(15) 0.040(2) 0.0433(17) 0.0072(16) 0.0010(13) 0.0065(15)
C19 0.0276(14) 0.040(2) 0.0437(17) 0.0006(16) -0.0020(13) -0.0008(14)
C20 0.0340(15) 0.0286(17) 0.0347(15) -0.0025(14) -0.0013(12) -0.0006(14)
C21 0.0481(17) 0.0264(17) 0.0356(15) 0.0030(14) 0.0005(13) 0.0021(15)
C22 0.0486(17) 0.0202(15) 0.0298(14) 0.0027(13) 0.0017(13) -0.0015(14)
C23 0.0486(19) 0.050(2) 0.055(2) 0.001(2) -0.0023(16) -0.0054(19)
C24 0.048(2) 0.050(3) 0.114(4) -0.004(3) 0.005(2) -0.002(2)
C25 0.086(3) 0.044(3) 0.089(3) -0.006(3) 0.050(3) 0.004(3)
C26 0.096(3) 0.053(3) 0.055(2) -0.001(2) 0.024(2) 0.004(3)
C27 0.071(2) 0.036(2) 0.0323(15) -0.0003(16) 0.0035(16) 0.0031(19)

loop_
_atom_type_symbol
_atom_type_description
_atom_type_scat_dispersion_real
_atom_type_scat_dispersion_imag
_atom_type_scat_source
C C 0.0033 0.0000 'International Tables Vol C Tables 4.2.6.8 and 6.1.1.4'
H H 0.0000 0.0000 'International Tables Vol C Tables 4.2.6.8 and 6.1.1.4'
N N 0.0061 0.0000 'International Tables Vol C Tables 4.2.6.8 and 6.1.1.4'
O O 0.0106 0.0000 'International Tables Vol C Tables 4.2.6.8 and 6.1.1.4'

loop_
_geom_angle_atom_site_label_1
_geom_angle_atom_site_label_2
_geom_angle_atom_site_label_3
_geom_angle
C6' O1' C5' 117.3(2)
C8' O4' C9' 116.4(3)
C6' N1' C7' 118.6(3)
C6' N1' H1'C 120.7
C7' N1' H1'C 120.7
C16' N2' C17' 117.0(3)
C2' C1' H1'A 120.0
C2' C1' H1'B 120.0
H1'A C1' H1'B 120.0
C1' C2' C3' 122.8(4)
C1' C2' H2'A 118.6
C3' C2' H2'A 118.6
C4' C3' C2' 126.0(3)
C4' C3' H3'A 117.0
C2' C3' H3'A 117.0
C3' C4' C10' 124.0(3)
C3' C4' C5' 118.6(3)
C10' C4' C5' 117.0(3)
O1' C5' C16' 108.5(3)
O1' C5' C4' 109.5(3)
C16' C5' C4' 110.6(2)
O1' C5' H5'A 109.4
C16' C5' H5'A 109.4
C4' C5' H5'A 109.4
O2' C6' N1' 125.2(3)
O2' C6' O1' 124.1(3)
N1' C6' O1' 110.7(3)
N1' C7' C8' 110.8(2)
N1' C7' C21' 112.3(2)
C8' C7' C21' 108.0(2)
N1' C7' H7'A 108.6
C8' C7' H7'A 108.6
C21' C7' H7'A 108.6
O3' C8' O4' 124.7(3)
O3' C8' C7' 124.1(3)
O4' C8' C7' 111.2(3)
O4' C9' H9'A 109.5
O4' C9' H9'B 109.5
H9'A C9' H9'B 109.5
O4' C9' H9'C 109.5
H9'A C9' H9'C 109.5
H9'B C9' H9'C 109.5
C11' C10' C15' 117.9(3)
C11' C10' C4' 121.5(3)
C15' C10' C4' 120.5(3)
C12' C11' C10' 121.2(4)
C12' C11' H11B 119.4
C10' C11' H11B 119.4
C11' C12' C13' 120.1(4)
C11' C12' H12B 119.9
C13' C12' H12B 119.9
C14' C13' C12' 119.4(4)
C14' C13' H13B 120.3
C12' C13' H13B 120.3
C13' C14' C15' 120.2(4)
C13' C14' H14B 119.9
C15' C14' H14B 119.9
C14' C15' C10' 121.2(3)
C14' C15' H15B 119.4
C10' C15' H15B 119.4
N2' C16' C20' 122.3(3)
N2' C16' C5' 114.5(3)
C20' C16' C5' 123.2(3)
N2' C17' C18' 124.5(4)
N2' C17' H17B 117.8
C18' C17' H17B 117.8
C19' C18' C17' 117.3(4)
C19' C18' H18B 121.3
C17' C18' H18B 121.3
C18' C19' C20' 119.2(4)
C18' C19' H19B 120.4
C20' C19' H19B 120.4
C16' C20' C19' 119.7(3)
C16' C20' H20B 120.1
C19' C20' H20B 120.1
C22' C21' C7' 113.0(3)
C22' C21' H21C 109.0
C7' C21' H21C 109.0
C22' C21' H21D 109.0
C7' C21' H21D 109.0
H21C C21' H21D 107.8
C27' C22' C23' 118.2(3)
C27' C22' C21' 120.4(3)
C23' C22' C21' 121.4(3)
C24' C23' C22' 120.7(3)
C24' C23' H23B 119.7
C22' C23' H23B 119.7
C25' C24' C23' 120.2(3)
C25' C24' H24B 119.9
C23' C24' H24B 119.9
C26' C25' C24' 119.5(3)
C26' C25' H25B 120.2
C24' C25' H25B 120.2
C25' C26' C27' 120.4(3)
C25' C26' H26B 119.8
C27' C26' H26B 119.8
C26' C27' C22' 121.0(3)
C26' C27' H27B 119.5
C22' C27' H27B 119.5
C6 O1 C5 115.6(2)
C8 O4 C9 116.5(3)
C6 N1 C7 118.7(3)
C6 N1 H1C 120.7
C7 N1 H1C 120.7
C17 N2 C16 116.9(3)
C2 C1 H1A 120.0
C2 C1 H1B 120.0
H1A C1 H1B 120.0
C1 C2 C3 122.6(3)
C1 C2 H2A 118.7
C3 C2 H2A 118.7
C4 C3 C2 127.5(3)
C4 C3 H3A 116.2
C2 C3 H3A 116.2
C3 C4 C10 124.9(3)
C3 C4 C5 117.4(3)
C10 C4 C5 117.4(2)
O1 C5 C16 107.4(2)
O1 C5 C4 111.8(2)
C16 C5 C4 111.0(2)
O1 C5 H5A 108.9
C16 C5 H5A 108.9
C4 C5 H5A 108.9
O2 C6 N1 124.7(3)
O2 C6 O1 124.2(3)
N1 C6 O1 111.1(3)
N1 C7 C8 111.1(3)
N1 C7 C21 111.0(2)
C8 C7 C21 110.7(3)
N1 C7 H7A 108.0
C8 C7 H7A 108.0
C21 C7 H7A 108.0
O3 C8 O4 124.5(3)
O3 C8 C7 126.5(3)
O4 C8 C7 109.0(3)
O4 C9 H9A 109.5
O4 C9 H9B 109.5
H9A C9 H9B 109.5
O4 C9 H9C 109.5
H9A C9 H9C 109.5
H9B C9 H9C 109.5
C11 C10 C15 118.1(3)
C11 C10 C4 121.4(3)
C15 C10 C4 120.5(3)
C12 C11 C10 120.8(3)
C12 C11 H11A 119.6
C10 C11 H11A 119.6
C11 C12 C13 120.2(3)
C11 C12 H12A 119.9
C13 C12 H12A 119.9
C14 C13 C12 119.7(3)
C14 C13 H13A 120.2
C12 C13 H13A 120.2
C13 C14 C15 120.2(3)
C13 C14 H14A 119.9
C15 C14 H14A 119.9
C14 C15 C10 120.9(3)
C14 C15 H15A 119.5
C10 C15 H15A 119.5
N2 C16 C20 122.5(3)
N2 C16 C5 114.6(3)
C20 C16 C5 122.8(3)
N2 C17 C18 124.3(3)
N2 C17 H17A 117.8
C18 C17 H17A 117.8
C17 C18 C19 118.4(3)
C17 C18 H18A 120.8
C19 C18 H18A 120.8
C18 C19 C20 118.4(3)
C18 C19 H19A 120.8
C20 C19 H19A 120.8
C16 C20 C19 119.4(3)
C16 C20 H20A 120.3
C19 C20 H20A 120.3
C22 C21 C7 113.0(3)
C22 C21 H21A 109.0
C7 C21 H21A 109.0
C22 C21 H21B 109.0
C7 C21 H21B 109.0
H21A C21 H21B 107.8
C23 C22 C27 119.6(3)
C23 C22 C21 122.9(3)
C27 C22 C21 117.5(3)
C22 C23 C24 119.3(4)
C22 C23 H23A 120.4
C24 C23 H23A 120.4
C25 C24 C23 119.1(4)
C25 C24 H24A 120.4
C23 C24 H24A 120.4
C26 C25 C24 120.9(4)
C26 C25 H25A 119.5
C24 C25 H25A 119.5
C25 C26 C27 120.6(4)
C25 C26 H26A 119.7
C27 C26 H26A 119.7
C26 C27 C22 120.5(4)
C26 C27 H27A 119.7
C22 C27 H27A 119.7

loop_
_geom_bond_atom_site_label_1
_geom_bond_atom_site_label_2
_geom_bond_distance
O1' C6' 1.362(3)
O1' C5' 1.456(4)
O2' C6' 1.213(4)
O3' C8' 1.207(4)
O4' C8' 1.320(4)
O4' C9' 1.454(4)
N1' C6' 1.346(4)
N1' C7' 1.444(4)
N1' H1'C 0.8800
N2' C16' 1.338(4)
N2' C17' 1.351(5)
C1' C2' 1.334(6)
C1' H1'A 0.9500
C1' H1'B 0.9500
C2' C3' 1.452(5)
C2' H2'A 0.9500
C3' C4' 1.338(5)
C3' H3'A 0.9500
C4' C10' 1.496(5)
C4' C5' 1.521(4)
C5' C16' 1.505(5)
C5' H5'A 1.0000
C7' C8' 1.524(4)
C7' C21' 1.538(4)
C7' H7'A 1.0000
C9' H9'A 0.9800
C9' H9'B 0.9800
C9' H9'C 0.9800
C10' C11' 1.391(5)
C10' C15' 1.397(4)
C11' C12' 1.380(5)
C11' H11B 0.9500
C12' C13' 1.396(6)
C12' H12B 0.9500
C13' C14' 1.379(6)
C13' H13B 0.9500
C14' C15' 1.384(5)
C14' H14B 0.9500
C15' H15B 0.9500
C16' C20' 1.376(5)
C17' C18' 1.380(6)
C17' H17B 0.9500
C18' C19' 1.376(6)
C18' H18B 0.9500
C19' C20' 1.385(5)
C19' H19B 0.9500
C20' H20B 0.9500
C21' C22' 1.509(4)
C21' H21C 0.9900
C21' H21D 0.9900
C22' C27' 1.388(4)
C22' C23' 1.390(4)
C23' C24' 1.383(4)
C23' H23B 0.9500
C24' C25' 1.385(5)
C24' H24B 0.9500
C25' C26' 1.368(5)
C25' H25B 0.9500
C26' C27' 1.383(4)
C26' H26B 0.9500
C27' H27B 0.9500
O1 C6 1.362(3)
O1 C5 1.452(4)
O2 C6 1.219(4)
O3 C8 1.202(4)
O4 C8 1.328(4)
O4 C9 1.460(4)
N1 C6 1.349(4)
N1 C7 1.449(4)
N1 H1C 0.8800
N2 C17 1.337(4)
N2 C16 1.346(4)
C1 C2 1.330(5)
C1 H1A 0.9500
C1 H1B 0.9500
C2 C3 1.445(4)
C2 H2A 0.9500
C3 C4 1.345(4)
C3 H3A 0.9500
C4 C10 1.491(4)
C4 C5 1.517(4)
C5 C16 1.516(4)
C5 H5A 1.0000
C7 C8 1.524(5)
C7 C21 1.530(5)
C7 H7A 1.0000
C9 H9A 0.9800
C9 H9B 0.9800
C9 H9C 0.9800
C10 C11 1.397(5)
C10 C15 1.396(4)
C11 C12 1.385(5)
C11 H11A 0.9500
C12 C13 1.389(5)
C12 H12A 0.9500
C13 C14 1.377(5)
C13 H13A 0.9500
C14 C15 1.388(4)
C14 H14A 0.9500
C15 H15A 0.9500
C16 C20 1.382(4)
C17 C18 1.373(5)
C17 H17A 0.9500
C18 C19 1.380(5)
C18 H18A 0.9500
C19 C20 1.386(4)
C19 H19A 0.9500
C20 H20A 0.9500
C21 C22 1.504(4)
C21 H21A 0.9900
C21 H21B 0.9900
C22 C23 1.381(5)
C22 C27 1.395(4)
C23 C24 1.400(6)
C23 H23A 0.9500
C24 C25 1.389(7)
C24 H24A 0.9500
C25 C26 1.351(7)
C25 H25A 0.9500
C26 C27 1.354(6)
C26 H26A 0.9500
C27 H27A 0.9500

loop_
_geom_torsion_atom_site_label_1
_geom_torsion_atom_site_label_2
_geom_torsion_atom_site_label_3
_geom_torsion_atom_site_label_4
_geom_torsion
C1' C2' C3' C4' 179.6(4)
C2' C3' C4' C10' -3.6(6)
C2' C3' C4' C5' -177.2(3)
C6' O1' C5' C16' -123.6(3)
C6' O1' C5' C4' 115.5(3)
C3' C4' C5' O1' -138.7(3)
C10' C4' C5' O1' 47.3(4)
C3' C4' C5' C16' 101.7(3)
C10' C4' C5' C16' -72.3(4)
C7' N1' C6' O2' -4.2(4)
C7' N1' C6' O1' 176.5(2)
C5' O1' C6' O2' 3.3(4)
C5' O1' C6' N1' -177.4(2)
C6' N1' C7' C8' -76.2(3)
C6' N1' C7' C21' 163.0(2)
C9' O4' C8' O3' 2.8(5)
C9' O4' C8' C7' -178.1(3)
N1' C7' C8' O3' -31.5(4)
C21' C7' C8' O3' 91.9(4)
N1' C7' C8' O4' 149.4(3)
C21' C7' C8' O4' -87.2(3)
C3' C4' C10' C11' 113.6(4)
C5' C4' C10' C11' -72.7(4)
C3' C4' C10' C15' -67.8(4)
C5' C4' C10' C15' 105.9(3)
C15' C10' C11' C12' -0.3(6)
C4' C10' C11' C12' 178.4(3)
C10' C11' C12' C13' -0.7(6)
C11' C12' C13' C14' 1.3(6)
C12' C13' C14' C15' -0.8(6)
C13' C14' C15' C10' -0.1(5)
C11' C10' C15' C14' 0.7(5)
C4' C10' C15' C14' -178.0(3)
C17' N2' C16' C20' -0.7(5)
C17' N2' C16' C5' 178.1(3)
O1' C5' C16' N2' 155.1(3)
C4' C5' C16' N2' -84.7(3)
O1' C5' C16' C20' -26.1(4)
C4' C5' C16' C20' 94.1(3)
C16' N2' C17' C18' 1.6(5)
N2' C17' C18' C19' -1.4(6)
C17' C18' C19' C20' 0.3(6)
N2' C16' C20' C19' -0.3(5)
C5' C16' C20' C19' -179.0(3)
C18' C19' C20' C16' 0.5(5)
N1' C7' C21' C22' -65.2(3)
C8' C7' C21' C22' 172.4(2)
C7' C21' C22' C27' 93.5(4)
C7' C21' C22' C23' -86.0(4)
C27' C22' C23' C24' 1.4(5)
C21' C22' C23' C24' -179.2(3)
C22' C23' C24' C25' -2.3(6)
C23' C24' C25' C26' 1.2(6)
C24' C25' C26' C27' 0.7(6)
C25' C26' C27' C22' -1.7(6)
C23' C22' C27' C26' 0.6(5)
C21' C22' C27' C26' -178.9(3)
C1 C2 C3 C4 -177.8(3)
C2 C3 C4 C10 -1.5(5)
C2 C3 C4 C5 -175.5(3)
C6 O1 C5 C16 -140.3(2)
C6 O1 C5 C4 97.7(3)
C3 C4 C5 O1 -139.7(3)
C10 C4 C5 O1 45.8(3)
C3 C4 C5 C16 100.4(3)
C10 C4 C5 C16 -74.1(3)
C7 N1 C6 O2 -1.5(5)
C7 N1 C6 O1 179.9(2)
C5 O1 C6 O2 6.4(4)
C5 O1 C6 N1 -175.0(2)
C6 N1 C7 C8 -71.8(4)
C6 N1 C7 C21 164.6(3)
C9 O4 C8 O3 4.1(5)
C9 O4 C8 C7 -176.2(3)
N1 C7 C8 O3 -24.7(5)
C21 C7 C8 O3 99.1(4)
N1 C7 C8 O4 155.7(3)
C21 C7 C8 O4 -80.5(3)
C3 C4 C10 C11 120.0(3)
C5 C4 C10 C11 -66.0(4)
C3 C4 C10 C15 -62.4(4)
C5 C4 C10 C15 111.6(3)
C15 C10 C11 C12 -0.6(5)
C4 C10 C11 C12 177.0(3)
C10 C11 C12 C13 0.0(5)
C11 C12 C13 C14 1.1(5)
C12 C13 C14 C15 -1.5(5)
C13 C14 C15 C10 0.9(5)
C11 C10 C15 C14 0.2(4)
C4 C10 C15 C14 -177.4(3)
C17 N2 C16 C20 0.1(4)
C17 N2 C16 C5 176.6(3)
O1 C5 C16 N2 142.0(2)
C4 C5 C16 N2 -95.5(3)
O1 C5 C16 C20 -41.5(3)
C4 C5 C16 C20 81.0(4)
C16 N2 C17 C18 0.2(5)
N2 C17 C18 C19 -0.2(5)
C17 C18 C19 C20 -0.1(5)
N2 C16 C20 C19 -0.4(5)
C5 C16 C20 C19 -176.6(3)
C18 C19 C20 C16 0.4(5)
N1 C7 C21 C22 -75.1(3)
C8 C7 C21 C22 161.0(2)
C7 C21 C22 C23 96.0(4)
C7 C21 C22 C27 -83.6(4)
C27 C22 C23 C24 -0.5(6)
C21 C22 C23 C24 180.0(4)
C22 C23 C24 C25 -0.1(7)
C23 C24 C25 C26 0.2(8)
C24 C25 C26 C27 0.5(8)
C25 C26 C27 C22 -1.1(7)
C23 C22 C27 C26 1.1(6)
C21 C22 C27 C26 -179.3(4)
